data_2105492
loop_
_publ_author_name
'Herman, Christelle'
'Vermylen, Val\'erie'
'Norberg, Bernadette'
'Wouters, Johan'
'Leyssens, Tom'

_publ_section_title
;
 The importance of screening solid-state phases of a racemic modification
 of a chiral drug: thermodynamic and structural characterization of
 solid-state phases of etiracetam
;
_journal_coeditor_code ZB5029
_journal_issue 4
_journal_name_full 'Acta Crystallographica Section B'
_journal_page_first 371
_journal_page_last 378
_journal_paper_doi 10.1107/S2052519213015054
_journal_volume 69
_journal_year 2013
_chemical_formula_moiety 'C8 H14 N2 O2'
_chemical_formula_sum 'C8 H14 N2 O2'
_chemical_formula_weight 170.21
_space_group_IT_number 14
_symmetry_cell_setting monoclinic
_symmetry_space_group_name_Hall '-P 2ybc'
_symmetry_space_group_name_H-M 'P 1 21/c 1'
_atom_sites_solution_hydrogens geom
_atom_sites_solution_primary direct
_atom_sites_solution_secondary difmap
_audit_creation_method SHELXL-97
_cell_angle_alpha 90.00
_cell_angle_beta 103.830(3)
_cell_angle_gamma 90.00
_cell_formula_units_Z 4
_cell_length_a 9.5932(3)
_cell_length_b 7.8325(3)
_cell_length_c 11.9547(4)
_cell_measurement_reflns_used 3065
_cell_measurement_temperature 293(2)
_cell_measurement_theta_max 32.5282
_cell_measurement_theta_min 3.3915
_cell_volume 872.22(5)
_computing_cell_refinement
;
CrysAlisPro, Oxford Diffraction Ltd.,
Version 1.171.33.55 (release 05-01-2010 CrysAlis171 .NET)
(compiled Jan  5 2010,16:28:46)
;
_computing_data_collection
;
CrysAlisPro, Oxford Diffraction Ltd.,
Version 1.171.33.55 (release 05-01-2010 CrysAlis171 .NET)
(compiled Jan  5 2010,16:28:46)
;
_computing_data_reduction
;
CrysAlisPro, Oxford Diffraction Ltd.,
Version 1.171.33.55 (release 05-01-2010 CrysAlis171 .NET)
(compiled Jan  5 2010,16:28:46)
;
_computing_structure_refinement 'SHELXL-97 (Sheldrick, 1997)'
_computing_structure_solution sir92
_diffrn_ambient_temperature 293(2)
_diffrn_detector_area_resol_mean 10.3712
_diffrn_measured_fraction_theta_full 0.998
_diffrn_measured_fraction_theta_max 0.906
_diffrn_measurement_device_type 'Xcalibur, Ruby, Gemini ultra'
_diffrn_measurement_method '\w scans'
_diffrn_radiation_monochromator graphite
_diffrn_radiation_source 'fine-focus sealed tube'
_diffrn_radiation_type MoK\a
_diffrn_radiation_wavelength 0.71073
_diffrn_reflns_av_R_equivalents 0.0168
_diffrn_reflns_av_sigmaI/netI 0.0262
_diffrn_reflns_limit_h_max 14
_diffrn_reflns_limit_h_min -14
_diffrn_reflns_limit_k_max 11
_diffrn_reflns_limit_k_min -9
_diffrn_reflns_limit_l_max 18
_diffrn_reflns_limit_l_min -8
_diffrn_reflns_number 5882
_diffrn_reflns_theta_full 25.00
_diffrn_reflns_theta_max 32.60
_diffrn_reflns_theta_min 3.40
_exptl_absorpt_coefficient_mu 0.094
_exptl_absorpt_correction_T_max 0.9860
_exptl_absorpt_correction_T_min 0.9796
_exptl_absorpt_correction_type multi-scan
_exptl_absorpt_process_details
;
CrysAlisPro, Oxford Diffraction Ltd.,
Version 1.171.33.55 (release 05-01-2010 CrysAlis171 .NET)
(compiled Jan  5 2010,16:28:46)
Empirical absorption correction using spherical harmonics,
 implemented in SCALE3 ABSPACK scaling algorithm.
;
_exptl_crystal_colour colorless
_exptl_crystal_density_diffrn 1.296
_exptl_crystal_density_method 'not measured'
_exptl_crystal_description bipyramid
_exptl_crystal_F_000 368
_exptl_crystal_size_max 0.22
_exptl_crystal_size_mid 0.18
_exptl_crystal_size_min 0.15
_refine_diff_density_max 0.300
_refine_diff_density_min -0.171
_refine_ls_extinction_method none
_refine_ls_goodness_of_fit_ref 1.012
_refine_ls_hydrogen_treatment mixed
_refine_ls_matrix_type full
_refine_ls_number_parameters 118
_refine_ls_number_reflns 2891
_refine_ls_number_restraints 0
_refine_ls_restrained_S_all 1.012
_refine_ls_R_factor_all 0.0574
_refine_ls_R_factor_gt 0.0414
_refine_ls_shift/su_max 0.000
_refine_ls_shift/su_mean 0.000
_refine_ls_structure_factor_coef Fsqd
_refine_ls_weighting_details 'calc w=1/[\s^2^(Fo^2^)+(0.0770P)^2^+0.0000P] where P=(Fo^2^+2Fc^2^)/3'
_refine_ls_weighting_scheme calc
_refine_ls_wR_factor_gt 0.1169
_refine_ls_wR_factor_ref 0.1220
_reflns_number_gt 2102
_reflns_number_total 2891
_reflns_threshold_expression >2sigma(I)
_cod_data_source_file zb5029.cif
_cod_data_source_block Etiracetam_FI
_cod_original_sg_symbol_H-M 'P 21/c'
_cod_database_code 2105492

loop_
_symmetry_equiv_pos_as_xyz
'x, y, z'
'-x, y+1/2, -z+1/2'
'-x, -y, -z'
'x, -y-1/2, z-1/2'

loop_
_atom_site_type_symbol
_atom_site_label
_atom_site_fract_x
_atom_site_fract_y
_atom_site_fract_z
_atom_site_U_iso_or_equiv
_atom_site_adp_type
_atom_site_calc_flag
_atom_site_refinement_flags
_atom_site_occupancy
_atom_site_symmetry_multiplicity
C C1 0.79178(10) 0.05261(14) 0.38805(9) 0.0374(2) Uani d . 1 1
H H1A 0.8676 -0.0203 0.4312 0.045 Uiso calc R 1 1
H H1B 0.8339 0.1408 0.3496 0.045 Uiso calc R 1 1
C C2 0.68108(12) -0.05037(16) 0.30221(10) 0.0451(3) Uani d . 1 1
H H2A 0.7007 -0.0471 0.2263 0.054 Uiso calc R 1 1
H H2B 0.6803 -0.1684 0.3267 0.054 Uiso calc R 1 1
C C3 0.53957(11) 0.03635(15) 0.30150(10) 0.0427(3) Uani d . 1 1
H H3A 0.5140 0.1169 0.2382 0.051 Uiso calc R 1 1
H H3B 0.4632 -0.0471 0.2941 0.051 Uiso calc R 1 1
C C4 0.56468(9) 0.12746(11) 0.41579(8) 0.0309(2) Uani d . 1 1
C C5 0.77402(9) 0.21574(12) 0.56912(8) 0.02737(19) Uani d . 1 1
H H5 0.6965 0.2537 0.6038 0.033 Uiso calc R 1 1
C C6 0.87028(9) 0.09563(12) 0.65596(8) 0.02850(19) Uani d . 1 1
C C7 0.85501(11) 0.37558(13) 0.54663(9) 0.0379(2) Uani d . 1 1
H H7A 0.8966 0.4312 0.6195 0.045 Uiso calc R 1 1
H H7B 0.9330 0.3420 0.5125 0.045 Uiso calc R 1 1
C C8 0.75959(13) 0.50108(16) 0.46770(12) 0.0523(3) Uani d . 1 1
H H8A 0.7314 0.4539 0.3915 0.079 Uiso calc R 1 1
H H8B 0.8111 0.6057 0.4656 0.079 Uiso calc R 1 1
H H8C 0.6757 0.5234 0.4959 0.079 Uiso calc R 1 1
N N1 0.70754(7) 0.12708(10) 0.46327(6) 0.02767(18) Uani d . 1 1
N N2 0.82835(10) -0.06625(12) 0.65596(8) 0.0386(2) Uani d . 1 1
O O1 0.47334(7) 0.19244(10) 0.45907(7) 0.0419(2) Uani d . 1 1
O O2 0.97979(8) 0.14929(10) 0.72218(7) 0.0431(2) Uani d . 1 1
H H2C 0.7450(15) -0.0998(17) 0.6112(12) 0.049(4) Uiso d . 1 1
H H2D 0.8786(17) -0.1362(19) 0.7068(14) 0.061(4) Uiso d . 1 1

loop_
_atom_site_aniso_label
_atom_site_aniso_U_11
_atom_site_aniso_U_22
_atom_site_aniso_U_33
_atom_site_aniso_U_12
_atom_site_aniso_U_13
_atom_site_aniso_U_23
C1 0.0325(5) 0.0451(6) 0.0350(5) 0.0000(4) 0.0087(4) -0.0070(4)
C2 0.0487(6) 0.0468(6) 0.0354(5) 0.0014(5) 0.0014(5) -0.0096(5)
C3 0.0382(5) 0.0436(6) 0.0374(5) -0.0029(4) -0.0082(4) -0.0027(4)
C4 0.0237(4) 0.0283(4) 0.0357(5) -0.0008(3) -0.0025(3) 0.0041(4)
C5 0.0232(4) 0.0282(4) 0.0277(4) 0.0009(3) 0.0002(3) -0.0033(3)
C6 0.0246(4) 0.0311(4) 0.0276(4) 0.0016(3) 0.0018(3) -0.0022(3)
C7 0.0326(5) 0.0306(5) 0.0439(6) -0.0039(4) -0.0037(4) 0.0023(4)
C8 0.0497(6) 0.0393(6) 0.0596(8) -0.0017(5) -0.0036(6) 0.0136(5)
N1 0.0207(3) 0.0321(4) 0.0274(4) -0.0007(3) 0.0004(3) -0.0035(3)
N2 0.0320(4) 0.0325(4) 0.0435(5) -0.0023(3) -0.0065(4) 0.0069(4)
O1 0.0234(3) 0.0424(4) 0.0568(5) 0.0049(3) 0.0033(3) -0.0007(3)
O2 0.0362(4) 0.0373(4) 0.0438(4) -0.0029(3) -0.0138(3) -0.0012(3)

loop_
_atom_type_symbol
_atom_type_description
_atom_type_scat_dispersion_real
_atom_type_scat_dispersion_imag
_atom_type_scat_source
C C 0.0030 0.0020 'International Tables Vol C Tables 4.2.6.8 and 6.1.1.4'
H H 0.0000 0.0000 'International Tables Vol C Tables 4.2.6.8 and 6.1.1.4'
N N 0.0060 0.0030 'International Tables Vol C Tables 4.2.6.8 and 6.1.1.4'
O O 0.0110 0.0060 'International Tables Vol C Tables 4.2.6.8 and 6.1.1.4'

loop_
_geom_angle_atom_site_label_1
_geom_angle_atom_site_label_2
_geom_angle_atom_site_label_3
_geom_angle
N1 C1 C2 103.10(8)
N1 C1 H1A 111.1
C2 C1 H1A 111.1
N1 C1 H1B 111.1
C2 C1 H1B 111.1
H1A C1 H1B 109.1
C3 C2 C1 104.25(9)
C3 C2 H2A 110.9
C1 C2 H2A 110.9
C3 C2 H2B 110.9
C1 C2 H2B 110.9
H2A C2 H2B 108.9
C4 C3 C2 104.95(8)
C4 C3 H3A 110.8
C2 C3 H3A 110.8
C4 C3 H3B 110.8
C2 C3 H3B 110.8
H3A C3 H3B 108.8
O1 C4 N1 125.25(9)
O1 C4 C3 126.97(8)
N1 C4 C3 107.78(8)
N1 C5 C7 111.97(8)
N1 C5 C6 111.37(7)
C7 C5 C6 111.80(7)
N1 C5 H5 107.1
C7 C5 H5 107.1
C6 C5 H5 107.1
O2 C6 N2 122.56(9)
O2 C6 C5 120.63(8)
N2 C6 C5 116.81(8)
C8 C7 C5 112.63(8)
C8 C7 H7A 109.1
C5 C7 H7A 109.1
C8 C7 H7B 109.1
C5 C7 H7B 109.1
H7A C7 H7B 107.8
C7 C8 H8A 109.5
C7 C8 H8B 109.5
H8A C8 H8B 109.5
C7 C8 H8C 109.5
H8A C8 H8C 109.5
H8B C8 H8C 109.5
C4 N1 C5 123.72(8)
C4 N1 C1 113.29(8)
C5 N1 C1 122.26(7)
C6 N2 H2C 120.7(9)
C6 N2 H2D 118.8(10)
H2C N2 H2D 120.1(13)

loop_
_geom_bond_atom_site_label_1
_geom_bond_atom_site_label_2
_geom_bond_distance
C1 N1 1.4661(12)
C1 C2 1.5200(15)
C1 H1A 0.9700
C1 H1B 0.9700
C2 C3 1.5162(16)
C2 H2A 0.9700
C2 H2B 0.9700
C3 C4 1.5089(15)
C3 H3A 0.9700
C3 H3B 0.9700
C4 O1 1.2293(12)
C4 N1 1.3523(11)
C5 N1 1.4507(11)
C5 C7 1.5307(13)
C5 C6 1.5354(12)
C5 H5 0.9800
C6 O2 1.2285(11)
C6 N2 1.3302(13)
C7 C8 1.5105(15)
C7 H7A 0.9700
C7 H7B 0.9700
C8 H8A 0.9600
C8 H8B 0.9600
C8 H8C 0.9600
N2 H2C 0.889(14)
N2 H2D 0.873(16)

loop_
_geom_torsion_atom_site_label_1
_geom_torsion_atom_site_label_2
_geom_torsion_atom_site_label_3
_geom_torsion_atom_site_label_4
_geom_torsion
N1 C1 C2 C3 25.12(11)
C1 C2 C3 C4 -23.26(11)
C2 C3 C4 O1 -168.09(10)
C2 C3 C4 N1 12.45(11)
N1 C5 C6 O2 146.74(9)
C7 C5 C6 O2 20.64(12)
N1 C5 C6 N2 -33.81(11)
C7 C5 C6 N2 -159.91(9)
N1 C5 C7 C8 58.15(12)
C6 C5 C7 C8 -176.08(10)
O1 C4 N1 C5 -4.88(15)
C3 C4 N1 C5 174.59(8)
O1 C4 N1 C1 -175.25(9)
C3 C4 N1 C1 4.22(11)
C7 C5 N1 C4 -106.79(10)
C6 C5 N1 C4 127.20(9)
C7 C5 N1 C1 62.74(11)
C6 C5 N1 C1 -63.27(11)
C2 C1 N1 C4 -18.93(11)
C2 C1 N1 C5 170.54(9)
